data_7718804
loop_
_publ_author_name
'Faden, Lara-Pauline'
'Bayarjargal, Lkhamsuren'
'Milman, Victor'
'Winkler, Bj&#xf6;rn'
'Feldmann, Claus'

_publ_section_title
;
 Crown-ether coordination compounds of zirconium, hafnium and scandium
 using metal nanoparticles.
;
_journal_issue 24
_journal_name_full 'Dalton transactions (Cambridge, England : 2003)'
_journal_page_first 9670
_journal_page_last 9678
_journal_paper_doi 10.1039/d5dt00968e
_journal_volume 54
_journal_year 2025
_chemical_formula_moiety 'Al2 Cl8 Na, C8 H16 Al Cl2 O4'
_chemical_formula_sum 'C8 H16 Al3 Cl10 Na O4'
_chemical_formula_weight 634.64
_space_group_crystal_system orthorhombic
_space_group_IT_number 19
_space_group_name_Hall 'P 2ac 2ab'
_space_group_name_H-M_alt 'P 21 21 21'
_atom_sites_solution_hydrogens geom
_audit_creation_date 2024-03-06
_audit_creation_method
;
Olex2 1.5
(compiled 2023.08.24 svn.re1ec1418 for OlexSys, GUI svn.r6817)
;
_audit_update_record
;
2025-04-14 deposited with the CCDC.	2025-05-26 downloaded from the CCDC.
;
_cell_angle_alpha 90
_cell_angle_beta 90
_cell_angle_gamma 90
_cell_formula_units_Z 4
_cell_length_a 6.9873(8)
_cell_length_b 12.6813(13)
_cell_length_c 27.426(3)
_cell_measurement_reflns_used 6312
_cell_measurement_temperature 213
_cell_measurement_theta_max 25.29
_cell_measurement_theta_min 4.31
_cell_volume 2430.2(5)
_computing_cell_refinement 'STOE X-Area'
_computing_data_collection 'STOE X-Area'
_computing_data_reduction 'STOE X-Area'
_computing_molecular_graphics 'Olex2 1.5 (Dolomanov et al., 2009)'
_computing_publication_material 'Olex2 1.5 (Dolomanov et al., 2009)'
_computing_structure_refinement 'SHELXL 2019/3 (Sheldrick, 2015)'
_computing_structure_solution 'olex2.solve 1.5 (Bourhis et al., 2015)'
_diffrn_ambient_temperature 213.00
_diffrn_detector_area_resol_mean 6.67
_diffrn_detector_type 'STOE Imaging Plate'
_diffrn_measured_fraction_theta_full 0.999
_diffrn_measured_fraction_theta_max 0.999
_diffrn_measurement_details
;
 124 frames, detector distance = 100 mm
;
_diffrn_measurement_device '2-circle diffractometer'
_diffrn_measurement_device_type 'STOE IPDS II'
_diffrn_measurement_method 'rotation method, \w scans'
_diffrn_radiation_type MoK\a
_diffrn_radiation_wavelength 0.71073
_diffrn_reflns_av_R_equivalents 0.0191
_diffrn_reflns_av_unetI/netI 0.0524
_diffrn_reflns_Laue_measured_fraction_full 0.999
_diffrn_reflns_Laue_measured_fraction_max 0.999
_diffrn_reflns_limit_h_max 8
_diffrn_reflns_limit_h_min -8
_diffrn_reflns_limit_k_max 13
_diffrn_reflns_limit_k_min -15
_diffrn_reflns_limit_l_max 32
_diffrn_reflns_limit_l_min -28
_diffrn_reflns_number 10517
_diffrn_reflns_point_group_measured_fraction_full 0.999
_diffrn_reflns_point_group_measured_fraction_max 0.999
_diffrn_reflns_theta_full 24.993
_diffrn_reflns_theta_max 24.993
_diffrn_reflns_theta_min 1.485
_exptl_absorpt_coefficient_mu 1.286
_exptl_absorpt_correction_T_max 0.9302
_exptl_absorpt_correction_T_min 0.0820
_exptl_absorpt_correction_type multi-scan
_exptl_absorpt_process_details
;
STOE LANA, absorption correction by scaling of reflection intensities.
J. Koziskova, F. Hahn, J. Richter, J. Kozisek, "Comparison of different
absorption corrections on the model structure of tetrakis(\m~2~-acetato)-
diaqua-di-copper(II)", Acta Chimica Slovaca, vol. 9, no. 2, 2016, pp. 136 - 140.
Afterwards a spherical absorption correction was performed within STOE LANA.
;
_exptl_crystal_colour colourless
_exptl_crystal_colour_primary colourless
_exptl_crystal_density_diffrn 1.735
_exptl_crystal_density_method 'not measured'
_exptl_crystal_description block
_exptl_crystal_F_000 1264
_exptl_crystal_size_max 0.3
_exptl_crystal_size_mid 0.3
_exptl_crystal_size_min 0.3
_refine_diff_density_max 1.291
_refine_diff_density_min -0.694
_refine_diff_density_rms 0.175
_refine_ls_abs_structure_details
;
 Refined as an inversion twin.
;
_refine_ls_abs_structure_Flack 0.5(4)
_refine_ls_extinction_method none
_refine_ls_goodness_of_fit_ref 1.033
_refine_ls_hydrogen_treatment constr
_refine_ls_matrix_type full
_refine_ls_number_parameters 236
_refine_ls_number_reflns 4273
_refine_ls_number_restraints 0
_refine_ls_restrained_S_all 1.033
_refine_ls_R_factor_all 0.0980
_refine_ls_R_factor_gt 0.0851
_refine_ls_shift/su_max 0.000
_refine_ls_shift/su_mean 0.000
_refine_ls_structure_factor_coef Fsqd
_refine_ls_weighting_details 'w=1/[\s^2^(Fo^2^)+(0.1243P)^2^+30.2583P] where P=(Fo^2^+2Fc^2^)/3'
_refine_ls_weighting_scheme calc
_refine_ls_wR_factor_gt 0.2513
_refine_ls_wR_factor_ref 0.2583
_reflns_Friedel_coverage 0.728
_reflns_Friedel_fraction_full 0.998
_reflns_Friedel_fraction_max 0.998
_reflns_number_gt 3375
_reflns_number_total 4273
_reflns_threshold_expression 'I > 2\s(I)'
_cod_data_source_file d5dt00968e2.cif
_cod_data_source_block '[alcl2(12c4)][naal2cl8]'
_cod_depositor_comments 'Adding full bibliography for 7718804--7718807.cif.'
_cod_original_cell_volume 2430.1(4)
_cod_database_code 7718804
_shelx_shelxl_version_number 2019/3
_shelx_space_group_comment
;
The symmetry employed for this shelxl refinement is uniquely defined
by the following loop, which should always be used as a source of
symmetry information in preference to the above space-group names.
They are only intended as comments.
;
_shelx_estimated_absorpt_t_max 0.699
_shelx_estimated_absorpt_t_min 0.699
_olex2_refinement_description
;
1. Twinned data refinement
 Scales: 0.5(4)
 0.5(4)
2. Fixed Uiso
 At 1.2 times of:
  All C(H,H) groups
3.a Secondary CH2 refined with riding coordinates:
 C3(H3A,H3B), C5(H5A,H5B), C2(H2A,H2B), C1(H1A,H1B), C7(H7A,H7B), C8(H8A,H8B),
 C4(H4A,H4B), C6(H6A,H6B)
;
_olex2_submission_special_instructions 'No special instructions were received'

loop_
_space_group_symop_operation_xyz
'x, y, z'
'-x+1/2, -y, z+1/2'
'-x, y+1/2, -z+1/2'
'x+1/2, -y+1/2, -z'

loop_
_atom_site_label
_atom_site_type_symbol
_atom_site_fract_x
_atom_site_fract_y
_atom_site_fract_z
_atom_site_U_iso_or_equiv
_atom_site_adp_type
_atom_site_occupancy
_atom_site_site_symmetry_order
_atom_site_calc_flag
_atom_site_refinement_flags_posn
_atom_site_refinement_flags_adp
_atom_site_refinement_flags_occupancy
_atom_site_disorder_assembly
_atom_site_disorder_group
Cl9 Cl 0.7420(6) 0.7576(4) 0.23749(19) 0.0437(11) Uani 1 1 d . . . . .
Cl8 Cl 0.4603(8) 0.5308(4) 0.22380(16) 0.0488(11) Uani 1 1 d . . . . .
Cl6 Cl 0.7095(6) 0.3870(4) 0.38743(18) 0.0477(12) Uani 1 1 d . . . . .
Cl7 Cl 0.4920(8) 0.6468(4) 0.33676(15) 0.0503(12) Uani 1 1 d . . . . .
Cl10 Cl 0.2551(6) 0.7799(4) 0.2408(2) 0.0531(13) Uani 1 1 d . . . . .
Cl4 Cl 1.0033(8) 0.5256(5) 0.30600(16) 0.0589(13) Uani 1 1 d . . . . .
Cl2 Cl 0.8408(6) 0.6693(4) 0.55906(19) 0.0485(12) Uani 1 1 d . . . . .
Al3 Al 0.4839(7) 0.6795(4) 0.26084(18) 0.0338(11) Uani 1 1 d . . . . .
Cl3 Cl 1.2005(7) 0.3663(4) 0.3948(2) 0.0564(13) Uani 1 1 d . . . . .
Cl1 Cl 0.9170(6) 0.4189(4) 0.5818(2) 0.0531(13) Uani 1 1 d . . . . .
Cl5 Cl 0.9835(8) 0.5994(4) 0.42943(18) 0.0552(12) Uani 1 1 d . . . . .
Al2 Al 0.9734(8) 0.4747(4) 0.37916(18) 0.0382(12) Uani 1 1 d . . . . .
Al1 Al 0.6731(7) 0.5272(5) 0.57440(19) 0.0360(11) Uani 1 1 d . . . . .
Na1 Na 0.4500(14) 0.4223(6) 0.3122(3) 0.061(2) Uani 1 1 d . . . . .
O1 O 0.5046(16) 0.4059(9) 0.5886(4) 0.036(2) Uani 1 1 d . . . . .
O2 O 0.5934(16) 0.4868(10) 0.5093(4) 0.038(3) Uani 1 1 d . . . . .
O3 O 0.4322(14) 0.6135(10) 0.5672(4) 0.039(3) Uani 1 1 d . . . . .
O4 O 0.6196(19) 0.5540(12) 0.6413(5) 0.052(4) Uani 1 1 d . . . . .
C3 C 0.483(2) 0.5699(15) 0.4858(6) 0.038(4) Uani 1 1 d . . . . .
H3A H 0.421590 0.543174 0.456098 0.045 Uiso 1 1 calc R U . . .
H3B H 0.566159 0.629137 0.476934 0.045 Uiso 1 1 calc R U . . .
C5 C 0.335(2) 0.6442(17) 0.6109(7) 0.046(5) Uani 1 1 d . . . . .
H5A H 0.234855 0.593336 0.619635 0.055 Uiso 1 1 calc R U . . .
H5B H 0.277625 0.714369 0.607676 0.055 Uiso 1 1 calc R U . . .
C2 C 0.523(3) 0.3789(15) 0.5059(7) 0.047(4) Uani 1 1 d . . . . .
H2A H 0.441166 0.371408 0.477077 0.057 Uiso 1 1 calc R U . . .
H2B H 0.630704 0.330017 0.502697 0.057 Uiso 1 1 calc R U . . .
C1 C 0.414(3) 0.3541(14) 0.5495(7) 0.041(4) Uani 1 1 d . . . . .
H1A H 0.281911 0.378550 0.546093 0.049 Uiso 1 1 calc R U . . .
H1B H 0.412959 0.277745 0.555010 0.049 Uiso 1 1 calc R U . . .
C7 C 0.563(3) 0.4595(17) 0.6692(7) 0.051(5) Uani 1 1 d . . . . .
H7A H 0.496575 0.479986 0.699195 0.061 Uiso 1 1 calc R U . . .
H7B H 0.676529 0.418239 0.678053 0.061 Uiso 1 1 calc R U . . .
C8 C 0.430(3) 0.3939(17) 0.6365(7) 0.051(5) Uani 1 1 d . . . . .
H8A H 0.431008 0.319562 0.646353 0.062 Uiso 1 1 calc R U . . .
H8B H 0.298154 0.420259 0.638309 0.062 Uiso 1 1 calc R U . . .
C4 C 0.330(3) 0.6054(19) 0.5232(7) 0.055(5) Uani 1 1 d . . . . .
H4A H 0.274775 0.673466 0.514013 0.066 Uiso 1 1 calc R U . . .
H4B H 0.227557 0.553088 0.525879 0.066 Uiso 1 1 calc R U . . .
C6 C 0.495(4) 0.6441(18) 0.6481(8) 0.071(7) Uani 1 1 d . . . . .
H6A H 0.569980 0.709140 0.644838 0.085 Uiso 1 1 calc R U . . .
H6B H 0.440843 0.642373 0.681015 0.085 Uiso 1 1 calc R U . . .

loop_
_atom_site_aniso_label
_atom_site_aniso_U_11
_atom_site_aniso_U_22
_atom_site_aniso_U_33
_atom_site_aniso_U_23
_atom_site_aniso_U_13
_atom_site_aniso_U_12
Cl9 0.0292(19) 0.044(2) 0.058(3) -0.001(2) 0.0040(19) -0.0022(18)
Cl8 0.067(3) 0.042(2) 0.037(2) -0.004(2) 0.002(2) -0.013(2)
Cl6 0.039(2) 0.056(3) 0.048(3) 0.006(2) 0.006(2) -0.014(2)
Cl7 0.059(3) 0.060(3) 0.032(2) -0.003(2) -0.005(2) -0.007(3)
Cl10 0.033(2) 0.068(3) 0.058(3) 0.008(3) 0.003(2) 0.013(2)
Cl4 0.067(3) 0.078(3) 0.032(2) 0.007(2) 0.003(2) -0.005(3)
Cl2 0.036(2) 0.054(3) 0.055(3) 0.003(2) 0.003(2) -0.012(2)
Al3 0.031(2) 0.037(2) 0.034(2) 0.002(2) -0.001(2) -0.004(2)
Cl3 0.047(3) 0.059(3) 0.062(3) -0.004(3) -0.010(2) 0.012(2)
Cl1 0.031(2) 0.061(3) 0.068(3) 0.013(3) -0.001(2) 0.008(2)
Cl5 0.056(3) 0.054(3) 0.055(3) -0.018(2) -0.003(2) -0.005(2)
Al2 0.042(3) 0.041(3) 0.032(3) 0.001(2) -0.001(2) -0.004(2)
Al1 0.028(2) 0.045(3) 0.035(3) 0.002(2) -0.002(2) -0.001(2)
Na1 0.087(6) 0.051(5) 0.044(4) 0.007(4) -0.004(4) -0.016(5)
O1 0.029(6) 0.042(6) 0.035(6) 0.001(5) -0.004(5) -0.006(5)
O2 0.037(6) 0.042(7) 0.034(6) 0.001(6) 0.002(5) -0.004(5)
O3 0.015(5) 0.058(8) 0.045(7) 0.000(6) -0.003(5) -0.003(5)
O4 0.047(8) 0.072(10) 0.037(7) -0.002(7) -0.010(6) -0.003(7)
C3 0.030(8) 0.055(10) 0.027(8) -0.005(7) 0.004(7) 0.001(8)
C5 0.018(7) 0.062(12) 0.057(11) -0.002(10) 0.000(8) 0.025(8)
C2 0.049(10) 0.046(11) 0.048(10) 0.002(8) 0.007(9) 0.011(9)
C1 0.046(10) 0.029(9) 0.048(11) -0.003(8) -0.002(8) 0.004(8)
C7 0.053(11) 0.062(13) 0.037(10) 0.013(9) 0.014(9) -0.002(10)
C8 0.050(11) 0.059(12) 0.045(11) 0.012(10) -0.011(9) -0.012(10)
C4 0.054(12) 0.061(13) 0.051(12) -0.002(11) -0.017(10) 0.022(11)
C6 0.11(2) 0.058(13) 0.048(12) -0.027(10) -0.014(14) -0.016(15)

loop_
_atom_type_symbol
_atom_type_description
_atom_type_scat_dispersion_real
_atom_type_scat_dispersion_imag
_atom_type_scat_source
C C 0.0033 0.0016 'International Tables Vol C Tables 4.2.6.8 and 6.1.1.4'
H H 0.0000 0.0000 'International Tables Vol C Tables 4.2.6.8 and 6.1.1.4'
Al Al 0.0645 0.0514 'International Tables Vol C Tables 4.2.6.8 and 6.1.1.4'
Cl Cl 0.1484 0.1585 'International Tables Vol C Tables 4.2.6.8 and 6.1.1.4'
Na Na 0.0362 0.0249 'International Tables Vol C Tables 4.2.6.8 and 6.1.1.4'
O O 0.0106 0.0060 'International Tables Vol C Tables 4.2.6.8 and 6.1.1.4'

loop_
_geom_angle_atom_site_label_1
_geom_angle_atom_site_label_2
_geom_angle_atom_site_label_3
_geom_angle
_geom_angle_site_symmetry_1
_geom_angle_site_symmetry_3
_geom_angle_publ_flag
Al3 Cl9 Na1 94.9(3) . 3_655 ?
Al3 Cl8 Na1 91.4(3) . . ?
Al2 Cl6 Na1 113.2(3) . . ?
Al3 Cl7 Na1 87.8(2) . . ?
Al3 Cl10 Na1 88.3(3) . 3_655 ?
Cl9 Al3 Na1 126.5(3) . . ?
Cl8 Al3 Cl9 109.1(3) . . ?
Cl8 Al3 Na1 51.5(2) . . ?
Cl7 Al3 Cl9 111.0(3) . . ?
Cl7 Al3 Cl8 107.1(3) . . ?
Cl7 Al3 Na1 55.6(2) . . ?
Cl10 Al3 Cl9 106.2(3) . . ?
Cl10 Al3 Cl8 110.3(3) . . ?
Cl10 Al3 Cl7 113.1(3) . . ?
Cl10 Al3 Na1 127.1(3) . . ?
Al2 Cl3 Na1 97.5(3) . 1_655 ?
Cl4 Al2 Cl6 109.9(3) . . ?
Cl4 Al2 Cl3 108.2(3) . . ?
Cl3 Al2 Cl6 106.2(3) . . ?
Cl5 Al2 Cl6 110.3(3) . . ?
Cl5 Al2 Cl4 112.9(3) . . ?
Cl5 Al2 Cl3 109.1(3) . . ?
Cl2 Al1 Cl1 96.7(3) . . ?
O1 Al1 Cl2 175.7(5) . . ?
O1 Al1 Cl1 87.6(4) . . ?
O1 Al1 O3 86.8(5) . . ?
O2 Al1 Cl2 101.2(4) . . ?
O2 Al1 Cl1 98.2(4) . . ?
O2 Al1 O1 78.7(5) . . ?
O2 Al1 O3 79.2(5) . . ?
O3 Al1 Cl2 88.9(4) . . ?
O3 Al1 Cl1 174.2(5) . . ?
O4 Al1 Cl2 98.2(5) . . ?
O4 Al1 Cl1 100.1(5) . . ?
O4 Al1 O1 80.4(6) . . ?
O4 Al1 O2 151.5(6) . . ?
O4 Al1 O3 80.4(6) . . ?
Cl9 Na1 Cl7 150.6(4) 3_645 . ?
Cl9 Na1 Cl10 70.1(2) 3_645 3_645 ?
Cl9 Na1 Al3 121.1(3) 3_645 . ?
Cl9 Na1 Cl3 84.9(3) 3_645 1_455 ?
Cl8 Na1 Cl9 87.6(3) . 3_645 ?
Cl8 Na1 Cl7 73.7(2) . . ?
Cl8 Na1 Cl10 82.1(3) . 3_645 ?
Cl8 Na1 Al3 37.09(16) . . ?
Cl8 Na1 Cl3 143.4(4) . 1_455 ?
Cl6 Na1 Cl9 123.2(3) . 3_645 ?
Cl6 Na1 Cl8 135.0(4) . . ?
Cl6 Na1 Cl7 85.5(3) . . ?
Cl6 Na1 Cl10 79.7(3) . 3_645 ?
Cl6 Na1 Al3 113.4(3) . . ?
Cl6 Na1 Cl3 77.1(2) . 1_455 ?
Cl7 Na1 Cl10 127.2(3) . 3_645 ?
Cl7 Na1 Al3 36.58(15) . . ?
Cl7 Na1 Cl3 96.7(3) . 1_455 ?
Cl10 Na1 Al3 107.7(3) 3_645 . ?
Cl3 Na1 Cl10 127.8(3) 1_455 3_645 ?
Cl3 Na1 Al3 124.4(3) 1_455 . ?
C1 O1 Al1 118.8(10) . . ?
C1 O1 C8 119.3(14) . . ?
C8 O1 Al1 119.0(11) . . ?
C3 O2 Al1 111.7(10) . . ?
C3 O2 C2 118.1(13) . . ?
C2 O2 Al1 113.8(10) . . ?
C5 O3 Al1 117.4(9) . . ?
C4 O3 Al1 117.9(11) . . ?
C4 O3 C5 119.9(13) . . ?
C7 O4 Al1 114.0(12) . . ?
C6 O4 Al1 112.5(12) . . ?
C6 O4 C7 114.5(16) . . ?
O2 C3 H3A 110.5 . . ?
O2 C3 H3B 110.5 . . ?
O2 C3 C4 106.3(13) . . ?
H3A C3 H3B 108.7 . . ?
C4 C3 H3A 110.5 . . ?
C4 C3 H3B 110.5 . . ?
O3 C5 H5A 111.3 . . ?
O3 C5 H5B 111.3 . . ?
O3 C5 C6 102.2(14) . . ?
H5A C5 H5B 109.2 . . ?
C6 C5 H5A 111.3 . . ?
C6 C5 H5B 111.3 . . ?
O2 C2 H2A 109.8 . . ?
O2 C2 H2B 109.8 . . ?
H2A C2 H2B 108.3 . . ?
C1 C2 O2 109.2(15) . . ?
C1 C2 H2A 109.8 . . ?
C1 C2 H2B 109.8 . . ?
O1 C1 C2 107.0(16) . . ?
O1 C1 H1A 110.3 . . ?
O1 C1 H1B 110.3 . . ?
C2 C1 H1A 110.3 . . ?
C2 C1 H1B 110.3 . . ?
H1A C1 H1B 108.6 . . ?
O4 C7 H7A 110.2 . . ?
O4 C7 H7B 110.2 . . ?
O4 C7 C8 107.5(15) . . ?
H7A C7 H7B 108.5 . . ?
C8 C7 H7A 110.2 . . ?
C8 C7 H7B 110.2 . . ?
O1 C8 C7 104.9(15) . . ?
O1 C8 H8A 110.8 . . ?
O1 C8 H8B 110.8 . . ?
C7 C8 H8A 110.8 . . ?
C7 C8 H8B 110.8 . . ?
H8A C8 H8B 108.8 . . ?
O3 C4 C3 104.0(15) . . ?
O3 C4 H4A 111.0 . . ?
O3 C4 H4B 111.0 . . ?
C3 C4 H4A 111.0 . . ?
C3 C4 H4B 111.0 . . ?
H4A C4 H4B 109.0 . . ?
O4 C6 C5 111.0(15) . . ?
O4 C6 H6A 109.4 . . ?
O4 C6 H6B 109.4 . . ?
C5 C6 H6A 109.4 . . ?
C5 C6 H6B 109.4 . . ?
H6A C6 H6B 108.0 . . ?

loop_
_geom_bond_atom_site_label_1
_geom_bond_atom_site_label_2
_geom_bond_distance
_geom_bond_site_symmetry_2
_geom_bond_publ_flag
Cl9 Al3 2.155(6) . ?
Cl9 Na1 2.831(10) 3_655 ?
Cl8 Al3 2.148(7) . ?
Cl8 Na1 2.789(9) . ?
Cl6 Al2 2.165(7) . ?
Cl6 Na1 2.783(10) . ?
Cl7 Al3 2.124(6) . ?
Cl7 Na1 2.941(9) . ?
Cl10 Al3 2.116(7) . ?
Cl10 Na1 3.102(11) 3_655 ?
Cl4 Al2 2.118(7) . ?
Cl2 Al1 2.190(7) . ?
Al3 Na1 3.561(9) . ?
Cl3 Al2 2.143(7) . ?
Cl3 Na1 2.945(10) 1_655 ?
Cl1 Al1 2.198(7) . ?
Cl5 Al2 2.099(7) . ?
Al1 O1 1.975(12) . ?
Al1 O2 1.939(13) . ?
Al1 O3 2.018(12) . ?
Al1 O4 1.904(14) . ?
O1 C1 1.41(2) . ?
O1 C8 1.42(2) . ?
O2 C3 1.46(2) . ?
O2 C2 1.46(2) . ?
O3 C5 1.43(2) . ?
O3 C4 1.40(2) . ?
O4 C7 1.48(2) . ?
O4 C6 1.45(3) . ?
C3 H3A 0.9800 . ?
C3 H3B 0.9800 . ?
C3 C4 1.55(3) . ?
C5 H5A 0.9800 . ?
C5 H5B 0.9800 . ?
C5 C6 1.51(3) . ?
C2 H2A 0.9800 . ?
C2 H2B 0.9800 . ?
C2 C1 1.45(3) . ?
C1 H1A 0.9800 . ?
C1 H1B 0.9800 . ?
C7 H7A 0.9800 . ?
C7 H7B 0.9800 . ?
C7 C8 1.54(3) . ?
C8 H8A 0.9800 . ?
C8 H8B 0.9800 . ?
C4 H4A 0.9800 . ?
C4 H4B 0.9800 . ?
C6 H6A 0.9800 . ?
C6 H6B 0.9800 . ?

loop_
_geom_torsion_atom_site_label_1
_geom_torsion_atom_site_label_2
_geom_torsion_atom_site_label_3
_geom_torsion_atom_site_label_4
_geom_torsion
_geom_torsion_site_symmetry_1
_geom_torsion_site_symmetry_2
_geom_torsion_site_symmetry_3
_geom_torsion_site_symmetry_4
_geom_torsion_publ_flag
Al1 O1 C1 C2 20.9(18) . . . . ?
Al1 O1 C8 C7 -20.3(19) . . . . ?
Al1 O2 C3 C4 -48.3(16) . . . . ?
Al1 O2 C2 C1 37.7(18) . . . . ?
Al1 O3 C5 C6 25.7(19) . . . . ?
Al1 O3 C4 C3 -25(2) . . . . ?
Al1 O4 C7 C8 -40.6(19) . . . . ?
Al1 O4 C6 C5 42(2) . . . . ?
O2 C3 C4 O3 45(2) . . . . ?
O2 C2 C1 O1 -35.6(19) . . . . ?
O3 C5 C6 O4 -42(2) . . . . ?
O4 C7 C8 O1 36(2) . . . . ?
C3 O2 C2 C1 -96.2(17) . . . . ?
C5 O3 C4 C3 -179.4(16) . . . . ?
C2 O2 C3 C4 86.6(18) . . . . ?
C1 O1 C8 C7 179.5(15) . . . . ?
C7 O4 C6 C5 -90(2) . . . . ?
C8 O1 C1 C2 -178.9(16) . . . . ?
C4 O3 C5 C6 -179.3(18) . . . . ?
C6 O4 C7 C8 90.9(19) . . . . ?

loop_
_twin_individual_id
_twin_individual_mass_fraction_refined
1 0.5(4)
2 0.5(4)
